data_4129339
loop_
_publ_author_name
'Noda, Hidetoshi'
'Bode, Jeffrey W.'

_publ_section_title
;
 Synthesis of chemically and configurationally stable monofluoro
 acylboronates: effect of ligand structure on their formation, properties,
 and reactivities.
;
_journal_issue 11
_journal_name_full 'Journal of the American Chemical Society'
_journal_page_first 3958
_journal_page_last 3966
_journal_paper_doi 10.1021/jacs.5b00822
_journal_volume 137
_journal_year 2015
_chemical_formula_moiety 'C25 H18 B Br F N O2'
_chemical_formula_sum 'C25 H18 B Br F N O2'
_chemical_formula_weight 474.12
_space_group_crystal_system triclinic
_space_group_IT_number 2
_space_group_name_Hall '-P 1'
_space_group_name_H-M_alt 'P -1'
_atom_sites_solution_hydrogens geom
_atom_sites_solution_primary direct
_audit_creation_date 2014-11-11
_audit_creation_method
;
Olex2 1.2
(compiled 2014.09.19 svn.r3010 for OlexSys, GUI svn.r4874)
;
_cell_angle_alpha 81.671(11)
_cell_angle_beta 81.588(12)
_cell_angle_gamma 68.426(10)
_cell_formula_units_Z 2
_cell_length_a 8.991(3)
_cell_length_b 11.016(3)
_cell_length_c 11.145(3)
_cell_measurement_reflns_used 3784
_cell_measurement_temperature 100.0(2)
_cell_measurement_theta_max 26.33
_cell_measurement_theta_min 2.45
_cell_volume 1010.5(5)
_computing_cell_refinement 'Bruker SAINT'
_computing_data_collection 'Bruker APEX2'
_computing_data_reduction 'Bruker SAINT'
_computing_molecular_graphics 'Olex2 (Dolomanov et al., 2009)'
_computing_publication_material 'Olex2 (Dolomanov et al., 2009)'
_computing_structure_refinement 'XL (Sheldrick, 2008)'
_computing_structure_solution 'XS (Sheldrick, 2008)'
_diffrn_ambient_temperature 100.0(2)
_diffrn_detector 'Bruker APEX2 area detector'
_diffrn_detector_area_resol_mean 8.33
_diffrn_detector_type 'CCD area detector'
_diffrn_measured_fraction_theta_full 0.995
_diffrn_measured_fraction_theta_max 0.985
_diffrn_measurement_device 'kappa-stage diffractometer'
_diffrn_measurement_device_type 'Bruker/Nonius Kappa Apex2'
_diffrn_measurement_method '\w and \f scans'
_diffrn_radiation_monochromator graphite
_diffrn_radiation_probe x-ray
_diffrn_radiation_type MoK\a
_diffrn_radiation_wavelength 0.71073
_diffrn_reflns_av_R_equivalents 0.0467
_diffrn_reflns_av_unetI/netI 0.0565
_diffrn_reflns_Laue_measured_fraction_full 0.995
_diffrn_reflns_Laue_measured_fraction_max 0.985
_diffrn_reflns_limit_h_max 11
_diffrn_reflns_limit_h_min -11
_diffrn_reflns_limit_k_max 14
_diffrn_reflns_limit_k_min -11
_diffrn_reflns_limit_l_max 14
_diffrn_reflns_limit_l_min -14
_diffrn_reflns_number 14666
_diffrn_reflns_point_group_measured_fraction_full 0.995
_diffrn_reflns_point_group_measured_fraction_max 0.985
_diffrn_reflns_theta_full 25.242
_diffrn_reflns_theta_max 27.817
_diffrn_reflns_theta_min 2.448
_diffrn_source 'sealed tube'
_diffrn_standards_number 0
_exptl_absorpt_coefficient_mu 2.067
_exptl_absorpt_correction_T_max 0.7456
_exptl_absorpt_correction_T_min 0.6262
_exptl_absorpt_correction_type multi-scan
_exptl_absorpt_process_details
;
SADABS-2012/1 (Bruker,2012) was used for absorption correction.
wR2(int) was 0.0609 before and 0.0503 after correction.
The Ratio of minimum to maximum transmission is 0.8399.
The \l/2 correction factor is 0.0015.
;
_exptl_crystal_colour 'clear yellow'
_exptl_crystal_colour_lustre clear
_exptl_crystal_colour_primary yellow
_exptl_crystal_density_diffrn 1.558
_exptl_crystal_description rhombohedral
_exptl_crystal_F_000 480
_exptl_crystal_size_max 0.21
_exptl_crystal_size_mid 0.19
_exptl_crystal_size_min 0.05
_refine_diff_density_max 0.805
_refine_diff_density_min -0.697
_refine_diff_density_rms 0.088
_refine_ls_extinction_method none
_refine_ls_goodness_of_fit_ref 1.067
_refine_ls_hydrogen_treatment constr
_refine_ls_matrix_type full
_refine_ls_number_parameters 281
_refine_ls_number_reflns 4715
_refine_ls_number_restraints 0
_refine_ls_restrained_S_all 1.067
_refine_ls_R_factor_all 0.0639
_refine_ls_R_factor_gt 0.0425
_refine_ls_shift/su_max 0.001
_refine_ls_shift/su_mean 0.000
_refine_ls_structure_factor_coef Fsqd
_refine_ls_weighting_details 'w=1/[\s^2^(Fo^2^)+(0.0548P)^2^] where P=(Fo^2^+2Fc^2^)/3'
_refine_ls_weighting_scheme calc
_refine_ls_wR_factor_gt 0.0974
_refine_ls_wR_factor_ref 0.1065
_reflns_Friedel_coverage 0.000
_reflns_number_gt 3657
_reflns_number_total 4715
_reflns_threshold_expression 'I > 2\s(I)'
_cod_data_source_file ja5b00822_si_002.cif
_cod_data_source_block jb011114_2_1_0m
_cod_database_code 4129339
_shelxl_version_number 2014/6
_shelx_space_group_comment
;
The symmetry employed for this shelxl refinement is uniquely defined
by the following loop, which should always be used as a source of
symmetry information in preference to the above space-group names.
They are only intended as comments.
;
_olex2_refinement_description
;
1. Fixed Uiso
 At 1.2 times of:
  All C(H) groups
 At 1.5 times of:
  All C(H,H,H) groups
2.a Aromatic/amide H refined with riding coordinates:
 C2(H2), C3(H3), C8(H8), C9(H9), C11(H11), C12(H12), C13(H13), C16(H16),
 C17(H17), C19(H19), C20(H20), C22(H22), C23(H23), C24(H24), C25(H25)
2.b Idealised Me refined as rotating group:
 C1A(H1AA,H1AB,H1AC)
;
_olex2_submission_original_sample_id jb011114_2_1
_olex2_submission_special_instructions 'No special instructions were received'

loop_
_space_group_symop_operation_xyz
'x, y, z'
'-x, -y, -z'

loop_
_atom_site_label
_atom_site_type_symbol
_atom_site_fract_x
_atom_site_fract_y
_atom_site_fract_z
_atom_site_U_iso_or_equiv
_atom_site_adp_type
_atom_site_occupancy
_atom_site_site_symmetry_order
_atom_site_calc_flag
_atom_site_refinement_flags_posn
Br1 Br 0.62125(4) -0.41535(3) 0.92134(3) 0.02915(11) Uani 1 1 d .
F1 F 0.39588(16) 0.27277(15) 0.78067(14) 0.0201(3) Uani 1 1 d .
O1 O 0.4406(2) 0.33144(18) 0.57326(17) 0.0190(4) Uani 1 1 d .
O2 O 0.7315(2) 0.08890(19) 0.57628(17) 0.0217(4) Uani 1 1 d .
N1 N 0.3960(2) 0.1241(2) 0.64634(19) 0.0156(5) Uani 1 1 d .
C1 C 0.9763(3) 0.1618(3) 0.9167(2) 0.0207(6) Uani 1 1 d .
C2 C 1.0332(3) 0.0829(3) 0.8226(3) 0.0231(6) Uani 1 1 d .
H2 H 1.1436 0.0292 0.8136 0.028 Uiso 1 1 calc R
C3 C 0.9341(3) 0.0802(3) 0.7418(2) 0.0206(6) Uani 1 1 d .
H3 H 0.9765 0.0252 0.6775 0.025 Uiso 1 1 calc R
C4 C 0.7718(3) 0.1574(2) 0.7530(2) 0.0159(5) Uani 1 1 d .
C5 C 0.6671(3) 0.1518(2) 0.6638(2) 0.0162(5) Uani 1 1 d .
B6 B 0.4719(3) 0.2255(3) 0.6708(3) 0.0176(6) Uani 1 1 d .
C7 C 0.3173(3) 0.3663(3) 0.5068(2) 0.0172(5) Uani 1 1 d .
C8 C 0.2805(3) 0.4865(3) 0.4348(2) 0.0191(6) Uani 1 1 d .
H8 H 0.3392 0.5422 0.4372 0.023 Uiso 1 1 calc R
C9 C 0.1607(3) 0.5229(3) 0.3621(2) 0.0190(6) Uani 1 1 d .
H9 H 0.1354 0.6052 0.3143 0.023 Uiso 1 1 calc R
C10 C 0.0716(3) 0.4422(3) 0.3547(2) 0.0188(6) Uani 1 1 d .
C11 C -0.0531(3) 0.4832(3) 0.2779(2) 0.0232(6) Uani 1 1 d .
H11 H -0.0774 0.5658 0.2305 0.028 Uiso 1 1 calc R
C12 C -0.1387(3) 0.4058(3) 0.2713(3) 0.0253(6) Uani 1 1 d .
H12 H -0.2222 0.4339 0.2191 0.030 Uiso 1 1 calc R
C13 C 0.2835(3) 0.1598(3) 0.5727(2) 0.0165(5) Uani 1 1 d .
H13 H 0.2328 0.0997 0.5652 0.020 Uiso 1 1 calc R
C14 C 0.2338(3) 0.2825(3) 0.5042(2) 0.0168(5) Uani 1 1 d .
C15 C 0.1070(3) 0.3206(3) 0.4255(2) 0.0165(5) Uani 1 1 d .
C16 C 0.0168(3) 0.2427(3) 0.4165(3) 0.0213(6) Uani 1 1 d .
H16 H 0.0393 0.1597 0.4630 0.026 Uiso 1 1 calc R
C17 C -0.1035(3) 0.2853(3) 0.3412(3) 0.0259(6) Uani 1 1 d .
H17 H -0.1640 0.2316 0.3366 0.031 Uiso 1 1 calc R
C18 C 0.4439(3) -0.0034(3) 0.7103(2) 0.0172(5) Uani 1 1 d .
C19 C 0.5075(3) -0.0218(3) 0.8207(2) 0.0190(6) Uani 1 1 d .
H19 H 0.5160 0.0507 0.8523 0.023 Uiso 1 1 calc R
C20 C 0.5580(3) -0.1432(3) 0.8843(3) 0.0205(6) Uani 1 1 d .
H20 H 0.6021 -0.1554 0.9594 0.025 Uiso 1 1 calc R
C21 C 0.5441(3) -0.2467(3) 0.8385(2) 0.0194(6) Uani 1 1 d .
C22 C 0.4772(3) -0.2303(3) 0.7307(2) 0.0194(6) Uani 1 1 d .
H22 H 0.4648 -0.3024 0.7013 0.023 Uiso 1 1 calc R
C23 C 0.4285(3) -0.1075(3) 0.6661(2) 0.0173(5) Uani 1 1 d .
H23 H 0.3843 -0.0953 0.5910 0.021 Uiso 1 1 calc R
C24 C 0.8150(3) 0.2376(3) 0.9289(2) 0.0207(6) Uani 1 1 d .
H24 H 0.7733 0.2927 0.9931 0.025 Uiso 1 1 calc R
C25 C 0.7136(3) 0.2342(3) 0.8485(2) 0.0187(6) Uani 1 1 d .
H25 H 0.6023 0.2854 0.8593 0.022 Uiso 1 1 calc R
C1A C 1.0892(3) 0.1679(3) 1.0007(3) 0.0302(7) Uani 1 1 d .
H1AA H 1.1660 0.0795 1.0203 0.045 Uiso 1 1 calc GR
H1AB H 1.0277 0.2033 1.0759 0.045 Uiso 1 1 calc GR
H1AC H 1.1476 0.2249 0.9607 0.045 Uiso 1 1 calc GR

loop_
_atom_site_aniso_label
_atom_site_aniso_U_11
_atom_site_aniso_U_22
_atom_site_aniso_U_33
_atom_site_aniso_U_23
_atom_site_aniso_U_13
_atom_site_aniso_U_12
Br1 0.03718(19) 0.02127(17) 0.02337(17) 0.00294(11) 0.00036(12) -0.00698(12)
F1 0.0168(7) 0.0236(9) 0.0220(8) -0.0080(6) -0.0047(6) -0.0064(6)
O1 0.0159(9) 0.0203(10) 0.0238(10) 0.0004(8) -0.0093(8) -0.0082(7)
O2 0.0200(9) 0.0270(11) 0.0207(10) -0.0081(8) -0.0068(8) -0.0075(8)
N1 0.0140(10) 0.0193(12) 0.0157(11) -0.0034(9) -0.0046(8) -0.0066(9)
C1 0.0204(13) 0.0293(16) 0.0165(13) 0.0039(11) -0.0078(11) -0.0137(12)
C2 0.0143(13) 0.0309(17) 0.0237(15) -0.0041(12) -0.0030(11) -0.0066(11)
C3 0.0165(13) 0.0248(15) 0.0196(14) -0.0041(11) -0.0017(11) -0.0058(11)
C4 0.0166(12) 0.0171(13) 0.0166(13) 0.0001(10) -0.0063(10) -0.0078(10)
C5 0.0191(12) 0.0145(13) 0.0178(13) 0.0001(10) -0.0063(10) -0.0081(10)
B6 0.0205(15) 0.0176(15) 0.0163(15) -0.0040(11) -0.0052(12) -0.0065(12)
C7 0.0127(12) 0.0192(14) 0.0199(13) -0.0051(10) -0.0019(10) -0.0045(10)
C8 0.0173(13) 0.0198(14) 0.0212(14) -0.0036(11) -0.0008(11) -0.0075(11)
C9 0.0177(12) 0.0194(14) 0.0167(13) 0.0004(10) -0.0004(10) -0.0044(10)
C10 0.0163(12) 0.0221(15) 0.0157(13) -0.0026(10) -0.0017(10) -0.0038(10)
C11 0.0213(14) 0.0250(16) 0.0197(14) -0.0014(11) -0.0065(11) -0.0025(11)
C12 0.0216(14) 0.0294(17) 0.0247(15) -0.0053(12) -0.0144(12) -0.0034(12)
C13 0.0149(12) 0.0199(14) 0.0167(13) -0.0051(10) -0.0032(10) -0.0068(10)
C14 0.0148(12) 0.0180(14) 0.0172(13) -0.0042(10) -0.0025(10) -0.0041(10)
C15 0.0139(12) 0.0195(14) 0.0158(13) -0.0049(10) -0.0036(10) -0.0037(10)
C16 0.0198(13) 0.0193(14) 0.0244(15) -0.0007(11) -0.0086(11) -0.0045(11)
C17 0.0219(14) 0.0257(16) 0.0338(17) -0.0074(13) -0.0115(12) -0.0078(12)
C18 0.0117(12) 0.0204(14) 0.0200(14) -0.0015(11) -0.0042(10) -0.0056(10)
C19 0.0190(13) 0.0228(15) 0.0192(14) -0.0025(11) -0.0066(11) -0.0103(11)
C20 0.0188(13) 0.0250(15) 0.0197(14) 0.0017(11) -0.0079(11) -0.0091(11)
C21 0.0172(13) 0.0194(14) 0.0184(13) 0.0000(10) 0.0007(10) -0.0044(10)
C22 0.0176(13) 0.0206(14) 0.0208(14) -0.0058(11) 0.0006(11) -0.0070(11)
C23 0.0145(12) 0.0223(14) 0.0170(13) -0.0035(11) -0.0027(10) -0.0075(10)
C24 0.0228(14) 0.0221(15) 0.0200(14) -0.0052(11) -0.0053(11) -0.0088(11)
C25 0.0165(12) 0.0195(14) 0.0200(14) -0.0023(11) -0.0058(11) -0.0048(10)
C1A 0.0276(15) 0.043(2) 0.0259(16) -0.0015(14) -0.0124(13) -0.0163(14)

loop_
_atom_type_symbol
_atom_type_description
_atom_type_scat_dispersion_real
_atom_type_scat_dispersion_imag
_atom_type_scat_source
C C 0.0033 0.0016 'International Tables Vol C Tables 4.2.6.8 and 6.1.1.4'
H H 0.0000 0.0000 'International Tables Vol C Tables 4.2.6.8 and 6.1.1.4'
B B 0.0013 0.0007 'International Tables Vol C Tables 4.2.6.8 and 6.1.1.4'
Br Br -0.2901 2.4595 'International Tables Vol C Tables 4.2.6.8 and 6.1.1.4'
F F 0.0171 0.0103 'International Tables Vol C Tables 4.2.6.8 and 6.1.1.4'
N N 0.0061 0.0033 'International Tables Vol C Tables 4.2.6.8 and 6.1.1.4'
O O 0.0106 0.0060 'International Tables Vol C Tables 4.2.6.8 and 6.1.1.4'

loop_
_geom_angle_atom_site_label_1
_geom_angle_atom_site_label_2
_geom_angle_atom_site_label_3
_geom_angle
C7 O1 B6 123.7(2)
C13 N1 B6 120.0(2)
C13 N1 C18 120.3(2)
C18 N1 B6 119.6(2)
C2 C1 C24 118.3(2)
C2 C1 C1A 120.4(2)
C24 C1 C1A 121.3(3)
C1 C2 H2 119.3
C3 C2 C1 121.4(2)
C3 C2 H2 119.3
C2 C3 H3 119.7
C2 C3 C4 120.6(3)
C4 C3 H3 119.7
C3 C4 C5 119.2(2)
C25 C4 C3 118.3(2)
C25 C4 C5 122.5(2)
O2 C5 C4 117.9(2)
O2 C5 B6 116.7(2)
C4 C5 B6 125.4(2)
F1 B6 O1 110.2(2)
F1 B6 N1 106.3(2)
F1 B6 C5 116.4(2)
O1 B6 N1 108.9(2)
O1 B6 C5 106.7(2)
N1 B6 C5 108.2(2)
O1 C7 C8 117.6(2)
O1 C7 C14 121.0(2)
C14 C7 C8 121.4(2)
C7 C8 H8 120.3
C9 C8 C7 119.4(3)
C9 C8 H8 120.3
C8 C9 H9 118.9
C8 C9 C10 122.1(2)
C10 C9 H9 118.9
C11 C10 C9 120.7(2)
C15 C10 C9 119.5(2)
C15 C10 C11 119.8(3)
C10 C11 H11 119.7
C12 C11 C10 120.6(3)
C12 C11 H11 119.7
C11 C12 H12 120.2
C11 C12 C17 119.6(2)
C17 C12 H12 120.2
N1 C13 H13 118.4
N1 C13 C14 123.3(2)
C14 C13 H13 118.4
C7 C14 C13 118.4(2)
C7 C14 C15 119.2(2)
C13 C14 C15 122.2(2)
C10 C15 C14 118.4(2)
C16 C15 C10 118.3(2)
C16 C15 C14 123.3(2)
C15 C16 H16 119.8
C17 C16 C15 120.5(3)
C17 C16 H16 119.8
C12 C17 H17 119.4
C16 C17 C12 121.2(3)
C16 C17 H17 119.4
C19 C18 N1 118.6(2)
C23 C18 N1 121.8(2)
C23 C18 C19 119.6(2)
C18 C19 H19 119.7
C20 C19 C18 120.7(3)
C20 C19 H19 119.7
C19 C20 H20 120.4
C21 C20 C19 119.3(3)
C21 C20 H20 120.4
C20 C21 Br1 119.7(2)
C20 C21 C22 121.2(2)
C22 C21 Br1 119.1(2)
C21 C22 H22 120.4
C21 C22 C23 119.1(3)
C23 C22 H22 120.4
C18 C23 C22 120.1(3)
C18 C23 H23 119.9
C22 C23 H23 119.9
C1 C24 H24 119.7
C1 C24 C25 120.7(3)
C25 C24 H24 119.7
C4 C25 C24 120.8(2)
C4 C25 H25 119.6
C24 C25 H25 119.6
C1 C1A H1AA 109.5
C1 C1A H1AB 109.5
C1 C1A H1AC 109.5
H1AA C1A H1AB 109.5
H1AA C1A H1AC 109.5
H1AB C1A H1AC 109.5

loop_
_geom_bond_atom_site_label_1
_geom_bond_atom_site_label_2
_geom_bond_distance
Br1 C21 1.878(3)
F1 B6 1.384(3)
O1 B6 1.451(3)
O1 C7 1.330(3)
O2 C5 1.225(3)
N1 B6 1.578(4)
N1 C13 1.307(3)
N1 C18 1.422(3)
C1 C2 1.378(4)
C1 C24 1.379(4)
C1 C1A 1.503(4)
C2 H2 0.9500
C2 C3 1.365(4)
C3 H3 0.9500
C3 C4 1.391(3)
C4 C5 1.487(3)
C4 C25 1.377(4)
C5 B6 1.635(4)
C7 C8 1.398(4)
C7 C14 1.392(4)
C8 H8 0.9500
C8 C9 1.349(4)
C9 H9 0.9500
C9 C10 1.415(4)
C10 C11 1.410(4)
C10 C15 1.404(4)
C11 H11 0.9500
C11 C12 1.358(4)
C12 H12 0.9500
C12 C17 1.391(4)
C13 H13 0.9500
C13 C14 1.402(4)
C14 C15 1.442(3)
C15 C16 1.402(4)
C16 H16 0.9500
C16 C17 1.368(4)
C17 H17 0.9500
C18 C19 1.389(4)
C18 C23 1.369(4)
C19 H19 0.9500
C19 C20 1.368(4)
C20 H20 0.9500
C20 C21 1.367(4)
C21 C22 1.381(4)
C22 H22 0.9500
C22 C23 1.384(4)
C23 H23 0.9500
C24 H24 0.9500
C24 C25 1.382(4)
C25 H25 0.9500
C1A H1AA 0.9800
C1A H1AB 0.9800
C1A H1AC 0.9800

loop_
_geom_torsion_atom_site_label_1
_geom_torsion_atom_site_label_2
_geom_torsion_atom_site_label_3
_geom_torsion_atom_site_label_4
_geom_torsion
Br1 C21 C22 C23 -176.45(18)
O1 C7 C8 C9 177.2(2)
O1 C7 C14 C13 -0.5(4)
O1 C7 C14 C15 -176.4(2)
O2 C5 B6 F1 166.9(2)
O2 C5 B6 O1 -69.6(3)
O2 C5 B6 N1 47.4(3)
N1 C13 C14 C7 5.6(4)
N1 C13 C14 C15 -178.7(2)
N1 C18 C19 C20 -178.8(2)
N1 C18 C23 C22 179.7(2)
C1 C2 C3 C4 -0.3(4)
C1 C24 C25 C4 -1.5(4)
C2 C1 C24 C25 0.0(4)
C2 C3 C4 C5 -179.8(3)
C2 C3 C4 C25 -1.2(4)
C3 C4 C5 O2 -7.2(4)
C3 C4 C5 B6 174.2(2)
C3 C4 C25 C24 2.0(4)
C4 C5 B6 F1 -14.4(4)
C4 C5 B6 O1 109.1(3)
C4 C5 B6 N1 -133.9(2)
C5 C4 C25 C24 -179.4(2)
B6 O1 C7 C8 166.2(2)
B6 O1 C7 C14 -17.1(4)
B6 N1 C13 C14 5.7(4)
B6 N1 C18 C19 23.1(3)
B6 N1 C18 C23 -157.0(2)
C7 O1 B6 F1 -90.7(3)
C7 O1 B6 N1 25.6(3)
C7 O1 B6 C5 142.1(2)
C7 C8 C9 C10 -0.9(4)
C7 C14 C15 C10 -0.5(4)
C7 C14 C15 C16 179.8(2)
C8 C7 C14 C13 176.0(2)
C8 C7 C14 C15 0.2(4)
C8 C9 C10 C11 179.8(3)
C8 C9 C10 C15 0.5(4)
C9 C10 C11 C12 -179.8(3)
C9 C10 C15 C14 0.2(4)
C9 C10 C15 C16 179.9(2)
C10 C11 C12 C17 0.3(4)
C10 C15 C16 C17 -0.6(4)
C11 C10 C15 C14 -179.1(2)
C11 C10 C15 C16 0.6(4)
C11 C12 C17 C16 -0.3(4)
C13 N1 B6 F1 99.1(3)
C13 N1 B6 O1 -19.6(3)
C13 N1 B6 C5 -135.2(2)
C13 N1 C18 C19 -153.1(2)
C13 N1 C18 C23 26.7(4)
C13 C14 C15 C10 -176.2(2)
C13 C14 C15 C16 4.1(4)
C14 C7 C8 C9 0.5(4)
C14 C15 C16 C17 179.1(3)
C15 C10 C11 C12 -0.4(4)
C15 C16 C17 C12 0.5(4)
C18 N1 B6 F1 -77.2(3)
C18 N1 B6 O1 164.1(2)
C18 N1 B6 C5 48.5(3)
C18 N1 C13 C14 -178.1(2)
C18 C19 C20 C21 -0.5(4)
C19 C18 C23 C22 -0.5(4)
C19 C20 C21 Br1 177.31(19)
C19 C20 C21 C22 -1.3(4)
C20 C21 C22 C23 2.2(4)
C21 C22 C23 C18 -1.3(4)
C23 C18 C19 C20 1.4(4)
C24 C1 C2 C3 0.9(4)
C25 C4 C5 O2 174.3(3)
C25 C4 C5 B6 -4.3(4)
C1A C1 C2 C3 -177.0(3)
C1A C1 C24 C25 177.9(3)
